data_7223064
loop_
_publ_author_name
'Mazzoni, Rita'
'Cesari, Cristiana'
'Cingolani, Andrea'
'Parise, Chiara'
'Zacchini, Stefano'
'Zanotti, Valerio'
'Cassani, Maria-Cristina'

_publ_section_title
;
 Ruthenium hydroxycyclopentadienyl N-heterocyclic carbene complexes as
 transfer hydrogenation catalysts
;
_journal_name_full 'RSC Adv.'
_journal_paper_doi 10.1039/C5RA18345F
_journal_year 2015
_chemical_formula_sum 'C45.5 H40 Cl N3 O5 Ru'
_chemical_formula_weight 845.33
_chemical_name_systematic
; 
 ? 
;
_space_group_IT_number 15
_symmetry_cell_setting monoclinic
_symmetry_space_group_name_Hall '-C 2yc'
_symmetry_space_group_name_H-M 'C 1 2/c 1'
_atom_sites_solution_hydrogens geom
_atom_sites_solution_primary direct
_atom_sites_solution_secondary difmap
_audit_creation_method SHELXL-97
_audit_update_record
;
2015-08-31 deposited with the CCDC.
2015-10-27 downloaded from the CCDC.
;
_cell_angle_alpha 90.00
_cell_angle_beta 100.455(8)
_cell_angle_gamma 90.00
_cell_formula_units_Z 8
_cell_length_a 34.655(3)
_cell_length_b 10.7672(8)
_cell_length_c 23.2262(18)
_cell_measurement_reflns_used 9833
_cell_measurement_temperature 293(2)
_cell_measurement_theta_max 26.2295
_cell_measurement_theta_min 2.221
_cell_volume 8522.7(12)
_computing_cell_refinement 'APEX2 (Bruker AXS, 2006)'
_computing_data_collection 'APEX2 (Bruker AXS, 2006)'
_computing_data_reduction 'SAINT (Bruker AXS, 2004)'
_computing_molecular_graphics 'ORTEPII (Johnson, 1996)'
_computing_publication_material 'XCIF (Bruker AXS, 2001)'
_computing_structure_refinement 'SHELXL-97 (Sheldrick, 1997)'
_computing_structure_solution 'SHELXS-97 (Sheldrick, 1990)'
_diffrn_ambient_temperature 293(2)
_diffrn_measured_fraction_theta_full 0.991
_diffrn_measured_fraction_theta_max 0.991
_diffrn_measurement_device_type 'CCD area detector'
_diffrn_measurement_method 'phi and omega scans'
_diffrn_radiation_monochromator graphite
_diffrn_radiation_source 'fine-focus sealed tube'
_diffrn_radiation_type MoK\a
_diffrn_radiation_wavelength 0.71073
_diffrn_reflns_av_R_equivalents 0.1264
_diffrn_reflns_av_unetI/netI 0.0646
_diffrn_reflns_limit_h_max 40
_diffrn_reflns_limit_h_min -41
_diffrn_reflns_limit_k_max 12
_diffrn_reflns_limit_k_min -12
_diffrn_reflns_limit_l_max 27
_diffrn_reflns_limit_l_min -26
_diffrn_reflns_number 53344
_diffrn_reflns_theta_full 25.03
_diffrn_reflns_theta_max 25.03
_diffrn_reflns_theta_min 1.78
_exptl_absorpt_coefficient_mu 0.478
_exptl_absorpt_correction_T_max 0.9405
_exptl_absorpt_correction_T_min 0.9190
_exptl_absorpt_correction_type empirical
_exptl_absorpt_process_details
; 
 Data were corrected for Lorentz polarization and absorption
 effects (empirical absorption correction SADABS).
 R(int) =  0.1409 (selected reflections only, before parameter refinement)
 R(int) =  0.0808 (selected reflections only, after parameter refinement)
;
_exptl_crystal_colour yellow
_exptl_crystal_density_diffrn 1.318
_exptl_crystal_density_method 'not measured'
_exptl_crystal_description plate
_exptl_crystal_F_000 3480
_exptl_crystal_size_max 0.18
_exptl_crystal_size_mid 0.16
_exptl_crystal_size_min 0.13
_refine_diff_density_max 3.643
_refine_diff_density_min -2.129
_refine_diff_density_rms 0.210
_refine_ls_extinction_method none
_refine_ls_goodness_of_fit_ref 1.049
_refine_ls_hydrogen_treatment constr
_refine_ls_matrix_type full
_refine_ls_number_parameters 435
_refine_ls_number_reflns 7457
_refine_ls_number_restraints 363
_refine_ls_restrained_S_all 1.050
_refine_ls_R_factor_all 0.1462
_refine_ls_R_factor_gt 0.1302
_refine_ls_shift/su_max 0.001
_refine_ls_shift/su_mean 0.000
_refine_ls_structure_factor_coef Fsqd
_refine_ls_weighting_details 'calc w=1/[\s^2^(Fo^2^)+(0.1694P)^2^+249.5681P] where P=(Fo^2^+2Fc^2^)/3'
_refine_ls_weighting_scheme calc
_refine_ls_wR_factor_gt 0.3483
_refine_ls_wR_factor_ref 0.3601
_reflns_number_gt 6081
_reflns_number_total 7457
_reflns_threshold_expression >2sigma(I)
_cod_data_source_file c5ra18345f2.cif
_cod_data_source_block 3d
_cod_depositor_comments
;
The following automatic conversions were performed:

'_symmetry_cell_setting' value 'Monoclinic' changed to 'monoclinic'
according to
/usr/data/users/saulius/crontab/automatic-downloads/rss-feeds/RSC/lib/dictionaries/cif_core.dic
dictionary named 'cif_core.dic' version 2.4.2 from 2011-04-26.

Automatic conversion script
Id: cif_fix_values 3271 2015-04-21 07:52:19Z andrius 
;
_cod_original_cell_volume 8522.6(12)
_cod_original_sg_symbol_H-M C2/c
_cod_original_formula_sum 'C45.50 H40 Cl N3 O5 Ru'
_cod_database_code 7223064

loop_
_symmetry_equiv_pos_as_xyz
'x, y, z'
'-x, y, -z+1/2'
'x+1/2, y+1/2, z'
'-x+1/2, y+1/2, -z+1/2'
'-x, -y, -z'
'x, -y, z-1/2'
'-x+1/2, -y+1/2, -z'
'x+1/2, -y+1/2, z-1/2'

loop_
_atom_site_label
_atom_site_type_symbol
_atom_site_fract_x
_atom_site_fract_y
_atom_site_fract_z
_atom_site_U_iso_or_equiv
_atom_site_adp_type
_atom_site_occupancy
_atom_site_symmetry_multiplicity
_atom_site_calc_flag
_atom_site_refinement_flags
_atom_site_disorder_assembly
_atom_site_disorder_group
Ru1 Ru -0.35412(3) 1.22588(8) 0.57749(4) 0.0318(3) Uani 1 1 d . . .
C1 C -0.3993(4) 1.1828(15) 0.5262(7) 0.060(3) Uani 1 1 d U . .
C2 C -0.3495(4) 1.0594(11) 0.6026(5) 0.041(3) Uani 1 1 d U . .
O1 O -0.4278(3) 1.1562(13) 0.4947(6) 0.089(4) Uani 1 1 d U . .
O2 O -0.3498(3) 0.9601(10) 0.6218(5) 0.067(3) Uani 1 1 d U . .
O3 O -0.3001(2) 1.5005(8) 0.5815(4) 0.0450(19) Uani 1 1 d U . .
C3 C -0.3234(3) 1.4344(10) 0.6032(5) 0.036(2) Uani 1 1 d U . .
C4 C -0.3661(3) 1.4323(10) 0.5871(5) 0.038(2) Uani 1 1 d U . .
C5 C -0.3824(3) 1.3568(11) 0.6295(5) 0.036(2) Uani 1 1 d U . .
C6 C -0.3497(3) 1.3004(10) 0.6672(4) 0.0311(19) Uani 1 1 d U . .
C7 C -0.3134(3) 1.3354(11) 0.6476(5) 0.036(2) Uani 1 1 d U . .
C8 C -0.3902(2) 1.5250(7) 0.5489(4) 0.045(2) Uani 1 1 d GU . .
C9 C -0.4268(2) 1.4950(7) 0.5164(4) 0.054(3) Uani 1 1 d GU . .
H9 H -0.4361 1.4140 0.5165 0.065 Uiso 1 1 calc R . .
C10 C -0.4494(2) 1.5860(9) 0.4838(4) 0.070(3) Uani 1 1 d GU . .
H10 H -0.4738 1.5659 0.4621 0.084 Uiso 1 1 calc R . .
C11 C -0.4354(3) 1.7070(8) 0.4837(5) 0.077(4) Uani 1 1 d GU . .
H11 H -0.4506 1.7679 0.4619 0.093 Uiso 1 1 calc R . .
C12 C -0.3989(3) 1.7370(7) 0.5162(5) 0.081(4) Uani 1 1 d GU . .
H12 H -0.3896 1.8180 0.5161 0.097 Uiso 1 1 calc R . .
C13 C -0.3763(2) 1.6460(8) 0.5488(4) 0.063(3) Uani 1 1 d GU . .
H13 H -0.3518 1.6661 0.5705 0.076 Uiso 1 1 calc R . .
C14 C -0.42301(18) 1.3665(7) 0.6421(4) 0.041(2) Uani 1 1 d GU . .
C15 C -0.4488(2) 1.2667(6) 0.6372(4) 0.050(3) Uani 1 1 d GU . .
H15 H -0.4413 1.1900 0.6244 0.061 Uiso 1 1 calc R . .
C16 C -0.4858(2) 1.2814(7) 0.6513(4) 0.056(3) Uani 1 1 d GU . .
H16 H -0.5031 1.2146 0.6480 0.067 Uiso 1 1 calc R . .
C17 C -0.49705(18) 1.3959(8) 0.6704(4) 0.057(3) Uani 1 1 d GDU . .
C18 C -0.4712(2) 1.4958(6) 0.6754(4) 0.056(3) Uani 1 1 d GU . .
H18 H -0.4787 1.5724 0.6882 0.067 Uiso 1 1 calc R . .
C19 C -0.4342(2) 1.4811(6) 0.6613(4) 0.047(2) Uani 1 1 d GU . .
H19 H -0.4169 1.5479 0.6646 0.057 Uiso 1 1 calc R . .
O4 O -0.5326(3) 1.4218(11) 0.6851(5) 0.069(3) Uani 1 1 d DU . .
C20 C -0.5582(5) 1.3191(17) 0.6890(9) 0.083(5) Uani 1 1 d DU . .
H20A H -0.5822 1.3489 0.6994 0.125 Uiso 1 1 calc R . .
H20B H -0.5457 1.2622 0.7184 0.125 Uiso 1 1 calc R . .
H20C H -0.5640 1.2775 0.6519 0.125 Uiso 1 1 calc R . .
C21 C -0.3527(2) 1.2399(7) 0.7249(2) 0.035(2) Uani 1 1 d GU . .
C22 C -0.3335(2) 1.2997(7) 0.7750(3) 0.049(2) Uani 1 1 d GU . .
H22 H -0.3185 1.3703 0.7717 0.058 Uiso 1 1 calc RD . .
C23 C -0.3366(3) 1.2542(8) 0.8299(3) 0.055(3) Uani 1 1 d GU . .
H23 H -0.3237 1.2942 0.8635 0.066 Uiso 1 1 calc R . .
C24 C -0.3589(3) 1.1488(8) 0.8348(2) 0.055(2) Uani 1 1 d GDU . .
C25 C -0.3781(2) 1.0889(7) 0.7847(3) 0.050(3) Uani 1 1 d GU . .
H25 H -0.3931 1.0184 0.7879 0.060 Uiso 1 1 calc RD . .
C26 C -0.3750(2) 1.1345(7) 0.7297(3) 0.042(2) Uani 1 1 d GU . .
H26 H -0.3879 1.0944 0.6962 0.051 Uiso 1 1 calc R . .
O5 O -0.3601(3) 1.1125(11) 0.8911(4) 0.071(3) Uani 1 1 d DU . .
C27 C -0.3815(7) 1.0025(17) 0.8981(8) 0.095(5) Uani 1 1 d DU . .
H27A H -0.3803 0.9863 0.9390 0.142 Uiso 1 1 calc R . .
H27B H -0.3704 0.9339 0.8804 0.142 Uiso 1 1 calc RD . .
H27C H -0.4084 1.0132 0.8795 0.142 Uiso 1 1 calc R . .
C28 C -0.27257(17) 1.3078(7) 0.6796(3) 0.040(2) Uani 1 1 d GU . .
C29 C -0.2452(2) 1.4034(6) 0.6870(4) 0.049(2) Uani 1 1 d GU . .
H29 H -0.2516 1.4800 0.6693 0.058 Uiso 1 1 calc R . .
C30 C -0.2082(2) 1.3846(8) 0.7208(4) 0.060(3) Uani 1 1 d GU . .
H30 H -0.1899 1.4486 0.7257 0.072 Uiso 1 1 calc R . .
C31 C -0.19869(18) 1.2701(9) 0.7472(4) 0.063(3) Uani 1 1 d GU . .
H31 H -0.1740 1.2575 0.7699 0.076 Uiso 1 1 calc RD . .
C32 C -0.2261(2) 1.1745(7) 0.7399(4) 0.058(3) Uani 1 1 d GU . .
H32 H -0.2197 1.0979 0.7576 0.070 Uiso 1 1 calc R . .
C33 C -0.2630(2) 1.1933(7) 0.7060(4) 0.048(2) Uani 1 1 d GU . .
H33 H -0.2814 1.1294 0.7011 0.058 Uiso 1 1 calc R . .
C34 C -0.3177(4) 1.2072(11) 0.5129(5) 0.041(2) Uani 1 1 d U . .
C35 C -0.2890(4) 1.2390(12) 0.4333(5) 0.044(2) Uani 1 1 d U . .
H35 H -0.2823 1.2764 0.4004 0.053 Uiso 1 1 calc RD . .
C36 C -0.2751(4) 1.1322(12) 0.4574(5) 0.044(2) Uani 1 1 d U . .
H36 H -0.2569 1.0805 0.4445 0.053 Uiso 1 1 calc R . .
N1 N -0.3156(3) 1.2841(10) 0.4669(5) 0.046(2) Uani 1 1 d U B .
N2 N -0.2928(3) 1.1129(9) 0.5052(4) 0.0432(19) Uani 1 1 d U . .
C37 C -0.3368(4) 1.4034(15) 0.4536(7) 0.067(3) Uani 1 1 d DU . .
H37A H -0.3197 1.4636 0.4399 0.080 Uiso 1 1 calc RD A 1
H37B H -0.3445 1.4359 0.4889 0.080 Uiso 1 1 calc R A 1
C44 C -0.3748(6) 1.382(3) 0.4046(8) 0.072(3) Uiso 0.665(18) 1 d PDU B 1
H44A H -0.3907 1.3174 0.4180 0.086 Uiso 0.665(18) 1 calc PR B 1
H44B H -0.3902 1.4575 0.4003 0.086 Uiso 0.665(18) 1 calc PR B 1
C45 C -0.3665(6) 1.345(3) 0.3450(9) 0.076(4) Uiso 0.665(18) 1 d PDU B 1
H45A H -0.3509 1.4080 0.3304 0.091 Uiso 0.665(18) 1 calc PR B 1
H45B H -0.3521 1.2670 0.3479 0.091 Uiso 0.665(18) 1 calc PR B 1
C46 C -0.4054(7) 1.330(3) 0.3038(12) 0.088(5) Uiso 0.665(18) 1 d PDU B 1
H46A H -0.4027 1.2708 0.2739 0.132 Uiso 0.665(18) 1 calc PR B 1
H46B H -0.4134 1.4087 0.2861 0.132 Uiso 0.665(18) 1 calc PRD B 1
H46C H -0.4249 1.3014 0.3253 0.132 Uiso 0.665(18) 1 calc PRD B 1
C54 C -0.3543(9) 1.402(3) 0.3825(9) 0.071(3) Uiso 0.335(18) 1 d PDU B 2
H54A H -0.3645 1.4849 0.3720 0.085 Uiso 0.335(18) 1 calc PRD B 2
H54B H -0.3322 1.3902 0.3628 0.085 Uiso 0.335(18) 1 calc PRD B 2
C55 C -0.3856(10) 1.311(4) 0.3566(16) 0.076(4) Uiso 0.335(18) 1 d PDU B 2
H55A H -0.4104 1.3526 0.3434 0.091 Uiso 0.335(18) 1 calc PR B 2
H55B H -0.3891 1.2480 0.3851 0.091 Uiso 0.335(18) 1 calc PR B 2
C56 C -0.3704(12) 1.253(5) 0.305(2) 0.090(6) Uiso 0.335(18) 1 d PDU B 2
H56A H -0.3896 1.1959 0.2847 0.135 Uiso 0.335(18) 1 calc PR B 2
H56B H -0.3464 1.2087 0.3189 0.135 Uiso 0.335(18) 1 calc PR B 2
H56C H -0.3656 1.3169 0.2783 0.135 Uiso 0.335(18) 1 calc PR B 2
C38 C -0.2849(2) 1.0052(6) 0.5370(3) 0.047(2) Uani 1 1 d GU . .
C39 C -0.2934(2) 0.8877(7) 0.5133(3) 0.055(3) Uani 1 1 d GU . .
H39 H -0.3057 0.8792 0.4744 0.066 Uiso 1 1 calc R . .
C40 C -0.2836(3) 0.7828(6) 0.5478(4) 0.060(3) Uani 1 1 d GU . .
H40 H -0.2893 0.7042 0.5320 0.072 Uiso 1 1 calc R . .
C41 C -0.2653(2) 0.7955(6) 0.6059(4) 0.063(3) Uani 1 1 d GU . .
H41 H -0.2588 0.7254 0.6290 0.076 Uiso 1 1 calc R . .
C42 C -0.2568(2) 0.9131(8) 0.6296(3) 0.061(3) Uani 1 1 d GU . .
H42 H -0.2446 0.9216 0.6684 0.074 Uiso 1 1 calc R . .
N3 N -0.2666(2) 1.0180(6) 0.5951(3) 0.050(2) Uani 1 1 d GU . .
C101 C -0.4521(3) 0.872(3) 0.6331(11) 0.15(2) Uiso 0.50 1 d PGD C -1
H10A H -0.4464 0.7870 0.6237 0.186 Uiso 0.50 1 calc PR C -1
H10B H -0.4277 0.9139 0.6492 0.186 Uiso 0.50 1 calc PR C -1
Cl1 Cl -0.4775(8) 0.951(3) 0.5707(10) 0.234(11) Uiso 0.50 1 d PD C -1
Cl2 Cl -0.4854(10) 0.878(4) 0.6822(13) 0.35(2) Uiso 0.50 1 d PD C -1

loop_
_atom_site_aniso_label
_atom_site_aniso_U_11
_atom_site_aniso_U_22
_atom_site_aniso_U_33
_atom_site_aniso_U_23
_atom_site_aniso_U_13
_atom_site_aniso_U_12
Ru1 0.0398(5) 0.0300(5) 0.0273(5) -0.0012(3) 0.0107(4) -0.0014(4)
C1 0.057(8) 0.060(8) 0.066(8) -0.016(7) 0.015(7) -0.003(7)
C2 0.056(7) 0.036(6) 0.036(6) -0.004(5) 0.019(5) -0.003(5)
O1 0.066(7) 0.104(9) 0.086(8) -0.029(7) -0.015(6) -0.007(7)
O2 0.085(7) 0.047(5) 0.076(7) 0.010(5) 0.036(6) 0.004(5)
O3 0.051(5) 0.037(4) 0.052(5) 0.006(4) 0.024(4) -0.001(4)
C3 0.045(5) 0.029(4) 0.037(4) 0.000(4) 0.016(4) -0.003(4)
C4 0.049(4) 0.032(4) 0.035(4) 0.003(4) 0.013(4) 0.001(4)
C5 0.043(4) 0.038(4) 0.031(4) -0.002(4) 0.014(4) 0.000(4)
C6 0.039(4) 0.030(4) 0.026(4) -0.004(3) 0.009(3) -0.004(4)
C7 0.040(4) 0.036(4) 0.033(4) -0.001(4) 0.009(4) -0.005(4)
C8 0.055(5) 0.043(5) 0.038(5) 0.009(4) 0.015(4) 0.009(4)
C9 0.057(6) 0.057(6) 0.049(6) 0.009(5) 0.009(5) 0.009(5)
C10 0.070(7) 0.070(7) 0.065(6) 0.014(6) 0.000(6) 0.015(6)
C11 0.083(7) 0.071(7) 0.071(7) 0.016(6) -0.004(6) 0.017(6)
C12 0.092(7) 0.063(7) 0.081(7) 0.014(6) -0.003(7) 0.011(6)
C13 0.071(6) 0.053(6) 0.064(6) 0.009(5) 0.005(6) 0.007(5)
C14 0.045(5) 0.048(5) 0.033(4) 0.001(4) 0.016(4) -0.001(4)
C15 0.046(5) 0.058(6) 0.049(6) -0.007(5) 0.013(5) -0.001(5)
C16 0.046(5) 0.063(6) 0.060(6) -0.006(5) 0.010(5) -0.005(5)
C17 0.043(5) 0.070(6) 0.062(5) -0.007(5) 0.019(4) 0.003(5)
C18 0.054(5) 0.059(6) 0.060(6) -0.006(5) 0.023(5) 0.005(5)
C19 0.048(5) 0.051(6) 0.047(5) -0.005(5) 0.020(4) -0.002(5)
O4 0.046(4) 0.088(6) 0.078(6) -0.010(5) 0.027(4) -0.002(5)
C20 0.053(8) 0.107(12) 0.097(11) -0.023(10) 0.032(8) -0.018(8)
C21 0.039(4) 0.042(4) 0.026(4) 0.001(4) 0.009(4) 0.000(4)
C22 0.049(5) 0.059(6) 0.036(5) -0.001(5) 0.002(4) -0.009(5)
C23 0.052(6) 0.066(6) 0.042(5) 0.002(5) -0.004(5) -0.005(5)
C24 0.060(5) 0.067(6) 0.039(5) 0.022(4) 0.013(4) 0.000(5)
C25 0.058(6) 0.051(6) 0.041(5) 0.009(5) 0.015(5) 0.000(5)
C26 0.046(5) 0.050(5) 0.034(5) 0.004(4) 0.015(4) 0.000(4)
O5 0.094(6) 0.083(6) 0.036(4) 0.021(4) 0.014(4) -0.010(5)
C27 0.133(13) 0.093(12) 0.062(9) 0.025(9) 0.026(10) -0.006(11)
C28 0.039(4) 0.049(5) 0.035(4) -0.005(4) 0.013(4) -0.007(4)
C29 0.046(5) 0.056(6) 0.045(5) -0.004(5) 0.010(4) -0.012(5)
C30 0.045(5) 0.074(7) 0.059(6) -0.006(6) 0.004(5) -0.014(5)
C31 0.048(6) 0.083(7) 0.056(6) -0.007(6) 0.003(5) -0.005(5)
C32 0.054(6) 0.067(6) 0.052(6) -0.005(5) 0.003(5) 0.002(5)
C33 0.043(5) 0.056(6) 0.045(5) -0.004(5) 0.005(4) -0.003(5)
C34 0.047(5) 0.039(5) 0.037(5) 0.000(4) 0.009(4) 0.000(4)
C35 0.056(5) 0.046(5) 0.034(5) 0.004(4) 0.021(4) 0.003(5)
C36 0.050(5) 0.047(5) 0.038(5) -0.003(4) 0.018(4) 0.003(4)
N1 0.058(4) 0.044(4) 0.038(4) 0.001(4) 0.017(4) 0.003(4)
N2 0.048(4) 0.041(4) 0.043(4) 0.000(4) 0.016(4) 0.003(4)
C37 0.070(4) 0.066(4) 0.065(4) 0.000(3) 0.015(3) 0.003(3)
C38 0.053(5) 0.043(5) 0.048(5) 0.004(4) 0.017(4) 0.001(4)
C39 0.064(6) 0.045(5) 0.059(6) 0.003(5) 0.015(5) 0.001(5)
C40 0.070(6) 0.047(6) 0.067(6) 0.005(5) 0.021(6) 0.000(5)
C41 0.071(6) 0.050(6) 0.070(6) 0.013(5) 0.017(6) 0.003(5)
C42 0.067(6) 0.057(6) 0.060(6) 0.012(5) 0.011(5) 0.007(5)
N3 0.057(5) 0.047(5) 0.048(5) 0.006(4) 0.011(4) 0.002(4)

loop_
_atom_type_symbol
_atom_type_description
_atom_type_scat_dispersion_real
_atom_type_scat_dispersion_imag
_atom_type_scat_source
C C 0.0033 0.0016 'International Tables Vol C Tables 4.2.6.8 and 6.1.1.4'
H H 0.0000 0.0000 'International Tables Vol C Tables 4.2.6.8 and 6.1.1.4'
N N 0.0061 0.0033 'International Tables Vol C Tables 4.2.6.8 and 6.1.1.4'
O O 0.0106 0.0060 'International Tables Vol C Tables 4.2.6.8 and 6.1.1.4'
Ru Ru -1.2594 0.8363 'International Tables Vol C Tables 4.2.6.8 and 6.1.1.4'
Cl Cl 0.1484 0.1585 'International Tables Vol C Tables 4.2.6.8 and 6.1.1.4'

loop_
_geom_angle_atom_site_label_1
_geom_angle_atom_site_label_2
_geom_angle_atom_site_label_3
_geom_angle
C1 Ru1 C2 88.6(7)
C1 Ru1 C34 93.6(6)
C2 Ru1 C34 95.8(5)
C1 Ru1 C5 96.0(5)
C2 Ru1 C5 117.5(4)
C34 Ru1 C5 145.5(4)
C1 Ru1 C6 127.2(5)
C2 Ru1 C6 93.8(4)
C34 Ru1 C6 138.3(4)
C5 Ru1 C6 38.0(4)
C1 Ru1 C4 99.2(6)
C2 Ru1 C4 154.8(4)
C34 Ru1 C4 107.6(4)
C5 Ru1 C4 38.2(4)
C6 Ru1 C4 62.4(4)
C1 Ru1 C7 158.9(5)
C2 Ru1 C7 105.4(5)
C34 Ru1 C7 100.5(4)
C5 Ru1 C7 63.6(4)
C6 Ru1 C7 37.9(4)
C4 Ru1 C7 61.7(4)
C1 Ru1 C3 130.7(6)
C2 Ru1 C3 140.3(5)
C34 Ru1 C3 88.4(4)
C5 Ru1 C3 60.6(4)
C6 Ru1 C3 59.9(4)
C4 Ru1 C3 35.1(4)
C7 Ru1 C3 35.6(4)
O1 C1 Ru1 179.2(14)
O2 C2 Ru1 172.3(11)
O3 C3 C4 127.3(11)
O3 C3 C7 127.3(11)
C4 C3 C7 105.3(9)
O3 C3 Ru1 133.8(8)
C4 C3 Ru1 63.8(6)
C7 C3 Ru1 63.7(6)
C3 C4 C5 109.5(10)
C3 C4 C8 125.1(9)
C5 C4 C8 122.0(10)
C3 C4 Ru1 81.1(6)
C5 C4 Ru1 67.9(6)
C8 C4 Ru1 133.5(8)
C6 C5 C4 106.6(9)
C6 C5 C14 125.3(9)
C4 C5 C14 125.8(10)
C6 C5 Ru1 71.5(6)
C4 C5 Ru1 73.9(6)
C14 C5 Ru1 133.1(7)
C5 C6 C7 109.2(9)
C5 C6 C21 123.4(9)
C7 C6 C21 126.1(9)
C5 C6 Ru1 70.5(6)
C7 C6 Ru1 73.5(6)
C21 C6 Ru1 132.5(7)
C6 C7 C3 107.4(9)
C6 C7 C28 125.5(9)
C3 C7 C28 124.5(9)
C6 C7 Ru1 68.5(6)
C3 C7 Ru1 80.7(6)
C28 C7 Ru1 130.9(7)
C9 C8 C13 120.0
C9 C8 C4 121.7(7)
C13 C8 C4 118.2(7)
C8 C9 C10 120.0
C8 C9 H9 120.0
C10 C9 H9 120.0
C11 C10 C9 120.0
C11 C10 H10 120.0
C9 C10 H10 120.0
C12 C11 C10 120.0
C12 C11 H11 120.0
C10 C11 H11 120.0
C11 C12 C13 120.0
C11 C12 H12 120.0
C13 C12 H12 120.0
C12 C13 C8 120.0
C12 C13 H13 120.0
C8 C13 H13 120.0
C15 C14 C19 120.0
C15 C14 C5 123.0(6)
C19 C14 C5 117.0(7)
C16 C15 C14 120.0
C16 C15 H15 120.0
C14 C15 H15 120.0
C15 C16 C17 120.0
C15 C16 H16 120.0
C17 C16 H16 120.0
O4 C17 C16 125.3(7)
O4 C17 C18 114.7(7)
C16 C17 C18 120.0
C17 C18 C19 120.0
C17 C18 H18 120.0
C19 C18 H18 120.0
C18 C19 C14 120.0
C18 C19 H19 120.0
C14 C19 H19 120.0
C17 O4 C20 117.2(11)
O4 C20 H20A 109.5
O4 C20 H20B 109.5
H20A C20 H20B 109.5
O4 C20 H20C 109.5
H20A C20 H20C 109.5
H20B C20 H20C 109.5
C22 C21 C26 120.0
C22 C21 C6 116.3(6)
C26 C21 C6 123.6(6)
C23 C22 C21 120.0
C23 C22 H22 120.0
C21 C22 H22 120.0
C22 C23 C24 120.0
C22 C23 H23 120.0
C24 C23 H23 120.0
O5 C24 C25 125.0(7)
O5 C24 C23 115.0(7)
C25 C24 C23 120.0
C24 C25 C26 120.0
C24 C25 H25 120.0
C26 C25 H25 120.0
C25 C26 C21 120.0
C25 C26 H26 120.0
C21 C26 H26 120.0
C24 O5 C27 116.8(11)
O5 C27 H27A 109.5
O5 C27 H27B 109.5
H27A C27 H27B 109.5
O5 C27 H27C 109.5
H27A C27 H27C 109.5
H27B C27 H27C 109.5
C29 C28 C33 120.0
C29 C28 C7 118.4(6)
C33 C28 C7 121.4(6)
C30 C29 C28 120.0
C30 C29 H29 120.0
C28 C29 H29 120.0
C29 C30 C31 120.0
C29 C30 H30 120.0
C31 C30 H30 120.0
C30 C31 C32 120.0
C30 C31 H31 120.0
C32 C31 H31 120.0
C33 C32 C31 120.0
C33 C32 H32 120.0
C31 C32 H32 120.0
C32 C33 C28 120.0
C32 C33 H33 120.0
C28 C33 H33 120.0
N1 C34 N2 103.1(10)
N1 C34 Ru1 127.9(9)
N2 C34 Ru1 129.0(9)
C36 C35 N1 106.8(10)
C36 C35 H35 126.6
N1 C35 H35 126.6
C35 C36 N2 106.8(11)
C35 C36 H36 126.6
N2 C36 H36 126.6
C34 N1 C35 111.1(10)
C34 N1 C37 126.4(11)
C35 N1 C37 122.4(11)
C34 N2 C38 128.8(9)
C34 N2 C36 112.2(10)
C38 N2 C36 119.0(9)
N1 C37 C44 109.6(15)
N1 C37 C54 106.2(14)
C44 C37 C54 34.9(14)
N1 C37 H37A 109.8
C44 C37 H37A 109.8
C54 C37 H37A 79.1
N1 C37 H37B 109.8
C44 C37 H37B 109.8
C54 C37 H37B 137.6
H37A C37 H37B 108.2
C45 C44 C37 114.9(15)
C45 C44 H44A 108.5
C37 C44 H44A 108.5
C45 C44 H44B 108.5
C37 C44 H44B 108.5
H44A C44 H44B 107.5
C46 C45 C44 108.0(18)
C46 C45 H45A 110.1
C44 C45 H45A 110.1
C46 C45 H45B 110.1
C44 C45 H45B 110.1
H45A C45 H45B 108.4
C45 C46 H46A 109.5
C45 C46 H46B 109.5
H46A C46 H46B 109.5
C45 C46 H46C 109.5
H46A C46 H46C 109.5
H46B C46 H46C 109.5
C55 C54 C37 121(2)
C55 C54 H54A 107.2
C37 C54 H54A 107.2
C55 C54 H54B 107.2
C37 C54 H54B 107.2
H54A C54 H54B 106.8
C54 C55 C56 105(2)
C54 C55 H55A 110.8
C56 C55 H55A 110.8
C54 C55 H55B 110.8
C56 C55 H55B 110.8
H55A C55 H55B 108.9
C55 C56 H56A 109.5
C55 C56 H56B 109.5
H56A C56 H56B 109.5
C55 C56 H56C 109.5
H56A C56 H56C 109.5
H56B C56 H56C 109.5
N2 C38 C39 123.3(7)
N2 C38 N3 116.7(7)
C39 C38 N3 120.0
C38 C39 C40 120.0
C38 C39 H39 120.0
C40 C39 H39 120.0
C41 C40 C39 120.0
C41 C40 H40 120.0
C39 C40 H40 120.0
C40 C41 C42 120.0
C40 C41 H41 120.0
C42 C41 H41 120.0
N3 C42 C41 120.0
N3 C42 H42 120.0
C41 C42 H42 120.0
C42 N3 C38 120.0
Cl2 C101 Cl1 103.1(12)
Cl2 C101 H10A 111.1
Cl1 C101 H10A 111.1
Cl2 C101 H10B 111.1
Cl1 C101 H10B 111.1
H10A C101 H10B 109.1

loop_
_geom_bond_atom_site_label_1
_geom_bond_atom_site_label_2
_geom_bond_distance
Ru1 C1 1.845(16)
Ru1 C2 1.883(12)
Ru1 C34 2.139(12)
Ru1 C5 2.199(11)
Ru1 C6 2.212(10)
Ru1 C4 2.279(11)
Ru1 C7 2.280(11)
Ru1 C3 2.511(11)
C1 O1 1.154(18)
C2 O2 1.160(15)
O3 C3 1.246(13)
C3 C4 1.460(16)
C3 C7 1.480(16)
C4 C5 1.466(15)
C4 C8 1.488(13)
C5 C6 1.436(16)
C5 C14 1.492(12)
C6 C7 1.462(15)
C6 C21 1.510(11)
C7 C28 1.505(12)
C8 C9 1.3900
C8 C13 1.3900
C9 C10 1.3900
C9 H9 0.9300
C10 C11 1.3900
C10 H10 0.9300
C11 C12 1.3900
C11 H11 0.9300
C12 C13 1.3900
C12 H12 0.9300
C13 H13 0.9300
C14 C15 1.3900
C14 C19 1.3900
C15 C16 1.3900
C15 H15 0.9300
C16 C17 1.3900
C16 H16 0.9300
C17 O4 1.365(9)
C17 C18 1.3900
C18 C19 1.3900
C18 H18 0.9300
C19 H19 0.9300
O4 C20 1.431(15)
C20 H20A 0.9600
C20 H20B 0.9600
C20 H20C 0.9600
C21 C22 1.3900
C21 C26 1.3900
C22 C23 1.3900
C22 H22 0.9300
C23 C24 1.3900
C23 H23 0.9300
C24 O5 1.373(9)
C24 C25 1.3900
C25 C26 1.3900
C25 H25 0.9300
C26 H26 0.9300
O5 C27 1.423(15)
C27 H27A 0.9600
C27 H27B 0.9600
C27 H27C 0.9600
C28 C29 1.3900
C28 C33 1.3900
C29 C30 1.3900
C29 H29 0.9300
C30 C31 1.3900
C30 H30 0.9300
C31 C32 1.3900
C31 H31 0.9300
C32 C33 1.3900
C32 H32 0.9300
C33 H33 0.9300
C34 N1 1.363(16)
C34 N2 1.364(15)
C35 C36 1.330(18)
C35 N1 1.400(16)
C35 H35 0.9300
C36 N2 1.378(15)
C36 H36 0.9300
N1 C37 1.484(18)
N2 C38 1.375(12)
C37 C44 1.595(14)
C37 C54 1.654(12)
C37 H37A 0.9700
C37 H37B 0.9700
C44 C45 1.518(15)
C44 H44A 0.9700
C44 H44B 0.9700
C45 C46 1.512(15)
C45 H45A 0.9700
C45 H45B 0.9700
C46 H46A 0.9600
C46 H46B 0.9600
C46 H46C 0.9600
C54 C55 1.509(16)
C54 H54A 0.9700
C54 H54B 0.9700
C55 C56 1.532(16)
C55 H55A 0.9700
C55 H55B 0.9700
C56 H56A 0.9600
C56 H56B 0.9600
C56 H56C 0.9600
C38 C39 1.3900
C38 N3 1.3900
C39 C40 1.3900
C39 H39 0.9300
C40 C41 1.3900
C40 H40 0.9300
C41 C42 1.3900
C41 H41 0.9300
C42 N3 1.3900
C42 H42 0.9300
C101 Cl2 1.765(15)
C101 Cl1 1.771(15)
C101 H10A 0.9700
C101 H10B 0.9700

loop_
_geom_torsion_atom_site_label_1
_geom_torsion_atom_site_label_2
_geom_torsion_atom_site_label_3
_geom_torsion_atom_site_label_4
_geom_torsion
C2 Ru1 C1 O1 92(100)
C34 Ru1 C1 O1 -173(100)
C5 Ru1 C1 O1 -26(100)
C6 Ru1 C1 O1 -2(100)
C4 Ru1 C1 O1 -64(100)
C7 Ru1 C1 O1 -40(100)
C3 Ru1 C1 O1 -82(100)
C1 Ru1 C2 O2 -79(10)
C34 Ru1 C2 O2 -173(10)
C5 Ru1 C2 O2 17(10)
C6 Ru1 C2 O2 48(10)
C4 Ru1 C2 O2 30(10)
C7 Ru1 C2 O2 85(10)
C3 Ru1 C2 O2 93(10)
C1 Ru1 C3 O3 -86.5(13)
C2 Ru1 C3 O3 103.9(13)
C34 Ru1 C3 O3 6.9(12)
C5 Ru1 C3 O3 -157.5(13)
C6 Ru1 C3 O3 158.5(13)
C4 Ru1 C3 O3 -117.6(14)
C7 Ru1 C3 O3 117.6(14)
C1 Ru1 C3 C4 31.1(10)
C2 Ru1 C3 C4 -138.5(8)
C34 Ru1 C3 C4 124.4(7)
C5 Ru1 C3 C4 -39.9(6)
C6 Ru1 C3 C4 -84.0(7)
C7 Ru1 C3 C4 -124.9(9)
C1 Ru1 C3 C7 155.9(8)
C2 Ru1 C3 C7 -13.6(9)
C34 Ru1 C3 C7 -110.7(7)
C5 Ru1 C3 C7 85.0(7)
C6 Ru1 C3 C7 40.9(6)
C4 Ru1 C3 C7 124.9(9)
O3 C3 C4 C5 -170.8(11)
C7 C3 C4 C5 13.0(12)
Ru1 C3 C4 C5 62.7(8)
O3 C3 C4 C8 -11.5(18)
C7 C3 C4 C8 172.4(10)
Ru1 C3 C4 C8 -137.9(11)
O3 C3 C4 Ru1 126.5(11)
C7 C3 C4 Ru1 -49.7(7)
C1 Ru1 C4 C3 -156.6(8)
C2 Ru1 C4 C3 96.9(12)
C34 Ru1 C4 C3 -59.8(7)
C5 Ru1 C4 C3 115.3(9)
C6 Ru1 C4 C3 76.0(7)
C7 Ru1 C4 C3 32.8(6)
C1 Ru1 C4 C5 88.0(8)
C2 Ru1 C4 C5 -18.4(15)
C34 Ru1 C4 C5 -175.2(7)
C6 Ru1 C4 C5 -39.3(6)
C7 Ru1 C4 C5 -82.5(7)
C3 Ru1 C4 C5 -115.3(9)
C1 Ru1 C4 C8 -25.7(11)
C2 Ru1 C4 C8 -132.2(12)
C34 Ru1 C4 C8 71.0(11)
C5 Ru1 C4 C8 -113.8(13)
C6 Ru1 C4 C8 -153.1(12)
C7 Ru1 C4 C8 163.7(12)
C3 Ru1 C4 C8 130.9(13)
C3 C4 C5 C6 -6.9(12)
C8 C4 C5 C6 -167.0(10)
Ru1 C4 C5 C6 64.5(7)
C3 C4 C5 C14 156.7(10)
C8 C4 C5 C14 -3.5(17)
Ru1 C4 C5 C14 -132.0(11)
C3 C4 C5 Ru1 -71.3(8)
C8 C4 C5 Ru1 128.5(10)
C1 Ru1 C5 C6 148.5(8)
C2 Ru1 C5 C6 57.0(8)
C34 Ru1 C5 C6 -106.1(9)
C4 Ru1 C5 C6 -114.3(9)
C7 Ru1 C5 C6 -37.3(6)
C3 Ru1 C5 C6 -77.6(7)
C1 Ru1 C5 C4 -97.2(8)
C2 Ru1 C5 C4 171.3(7)
C34 Ru1 C5 C4 8.2(11)
C6 Ru1 C5 C4 114.3(9)
C7 Ru1 C5 C4 76.9(7)
C3 Ru1 C5 C4 36.6(6)
C1 Ru1 C5 C14 27.1(11)
C2 Ru1 C5 C14 -64.4(11)
C34 Ru1 C5 C14 132.5(10)
C6 Ru1 C5 C14 -121.4(13)
C4 Ru1 C5 C14 124.3(13)
C7 Ru1 C5 C14 -158.7(12)
C3 Ru1 C5 C14 161.0(12)
C4 C5 C6 C7 -2.3(12)
C14 C5 C6 C7 -165.9(10)
Ru1 C5 C6 C7 63.8(7)
C4 C5 C6 C21 165.3(9)
C14 C5 C6 C21 1.6(16)
Ru1 C5 C6 C21 -128.6(9)
C4 C5 C6 Ru1 -66.1(7)
C14 C5 C6 Ru1 130.3(11)
C1 Ru1 C6 C5 -40.7(10)
C2 Ru1 C6 C5 -131.8(7)
C34 Ru1 C6 C5 125.2(7)
C4 Ru1 C6 C5 39.5(6)
C7 Ru1 C6 C5 117.9(9)
C3 Ru1 C6 C5 79.6(7)
C1 Ru1 C6 C7 -158.6(8)
C2 Ru1 C6 C7 110.3(7)
C34 Ru1 C6 C7 7.3(10)
C5 Ru1 C6 C7 -117.9(9)
C4 Ru1 C6 C7 -78.5(7)
C3 Ru1 C6 C7 -38.3(6)
C1 Ru1 C6 C21 77.1(12)
C2 Ru1 C6 C21 -13.9(10)
C34 Ru1 C6 C21 -116.9(10)
C5 Ru1 C6 C21 117.8(12)
C4 Ru1 C6 C21 157.3(11)
C7 Ru1 C6 C21 -124.2(12)
C3 Ru1 C6 C21 -162.5(11)
C5 C6 C7 C3 10.4(12)
C21 C6 C7 C3 -156.7(9)
Ru1 C6 C7 C3 72.3(8)
C5 C6 C7 C28 172.4(10)
C21 C6 C7 C28 5.2(17)
Ru1 C6 C7 C28 -125.7(10)
C5 C6 C7 Ru1 -61.9(7)
C21 C6 C7 Ru1 131.0(10)
O3 C3 C7 C6 169.7(11)
C4 C3 C7 C6 -14.2(12)
Ru1 C3 C7 C6 -63.9(7)
O3 C3 C7 C28 7.5(18)
C4 C3 C7 C28 -176.4(10)
Ru1 C3 C7 C28 133.9(11)
O3 C3 C7 Ru1 -126.4(11)
C4 C3 C7 Ru1 49.7(8)
C1 Ru1 C7 C6 53.7(18)
C2 Ru1 C7 C6 -76.1(7)
C34 Ru1 C7 C6 -175.1(7)
C5 Ru1 C7 C6 37.4(6)
C4 Ru1 C7 C6 80.5(7)
C3 Ru1 C7 C6 112.9(9)
C1 Ru1 C7 C3 -59.2(18)
C2 Ru1 C7 C3 171.0(6)
C34 Ru1 C7 C3 72.0(7)
C5 Ru1 C7 C3 -75.5(7)
C6 Ru1 C7 C3 -112.9(9)
C4 Ru1 C7 C3 -32.4(6)
C1 Ru1 C7 C28 172.6(15)
C2 Ru1 C7 C28 42.9(10)
C34 Ru1 C7 C28 -56.2(10)
C5 Ru1 C7 C28 156.3(10)
C6 Ru1 C7 C28 118.9(12)
C4 Ru1 C7 C28 -160.6(10)
C3 Ru1 C7 C28 -128.2(12)
C3 C4 C8 C9 153.4(9)
C5 C4 C8 C9 -49.6(13)
Ru1 C4 C8 C9 39.3(13)
C3 C4 C8 C13 -30.2(14)
C5 C4 C8 C13 126.7(10)
Ru1 C4 C8 C13 -144.3(8)
C13 C8 C9 C10 0.0
C4 C8 C9 C10 176.3(9)
C8 C9 C10 C11 0.0
C9 C10 C11 C12 0.0
C10 C11 C12 C13 0.0
C11 C12 C13 C8 0.0
C9 C8 C13 C12 0.0
C4 C8 C13 C12 -176.4(9)
C6 C5 C14 C15 -76.0(12)
C4 C5 C14 C15 123.4(10)
Ru1 C5 C14 C15 21.5(13)
C6 C5 C14 C19 102.2(11)
C4 C5 C14 C19 -58.4(13)
Ru1 C5 C14 C19 -160.3(7)
C19 C14 C15 C16 0.0
C5 C14 C15 C16 178.1(9)
C14 C15 C16 C17 0.0
C15 C16 C17 O4 179.4(11)
C15 C16 C17 C18 0.0
O4 C17 C18 C19 -179.5(10)
C16 C17 C18 C19 0.0
C17 C18 C19 C14 0.0
C15 C14 C19 C18 0.0
C5 C14 C19 C18 -178.2(9)
C16 C17 O4 C20 9.4(17)
C18 C17 O4 C20 -171.2(12)
C5 C6 C21 C22 -111.7(10)
C7 C6 C21 C22 53.7(12)
Ru1 C6 C21 C22 154.8(7)
C5 C6 C21 C26 64.5(12)
C7 C6 C21 C26 -130.1(10)
Ru1 C6 C21 C26 -29.0(12)
C26 C21 C22 C23 0.0
C6 C21 C22 C23 176.3(8)
C21 C22 C23 C24 0.0
C22 C23 C24 O5 -179.7(10)
C22 C23 C24 C25 0.0
O5 C24 C25 C26 179.6(11)
C23 C24 C25 C26 0.0
C24 C25 C26 C21 0.0
C22 C21 C26 C25 0.0
C6 C21 C26 C25 -176.1(9)
C25 C24 O5 C27 2.5(18)
C23 C24 O5 C27 -177.9(13)
C6 C7 C28 C29 -132.5(10)
C3 C7 C28 C29 26.5(13)
Ru1 C7 C28 C29 136.2(7)
C6 C7 C28 C33 41.6(13)
C3 C7 C28 C33 -159.3(9)
Ru1 C7 C28 C33 -49.6(11)
C33 C28 C29 C30 0.0
C7 C28 C29 C30 174.2(8)
C28 C29 C30 C31 0.0
C29 C30 C31 C32 0.0
C30 C31 C32 C33 0.0
C31 C32 C33 C28 0.0
C29 C28 C33 C32 0.0
C7 C28 C33 C32 -174.0(8)
C1 Ru1 C34 N1 72.9(12)
C2 Ru1 C34 N1 161.8(11)
C5 Ru1 C34 N1 -33.2(16)
C6 Ru1 C34 N1 -95.9(12)
C4 Ru1 C34 N1 -28.0(12)
C7 Ru1 C34 N1 -91.4(11)
C3 Ru1 C34 N1 -57.8(11)
C1 Ru1 C34 N2 -102.7(12)
C2 Ru1 C34 N2 -13.8(12)
C5 Ru1 C34 N2 151.2(10)
C6 Ru1 C34 N2 88.5(12)
C4 Ru1 C34 N2 156.4(11)
C7 Ru1 C34 N2 93.0(11)
C3 Ru1 C34 N2 126.6(11)
N1 C35 C36 N2 -0.3(15)
N2 C34 N1 C35 -1.9(14)
Ru1 C34 N1 C35 -178.4(9)
N2 C34 N1 C37 -179.6(12)
Ru1 C34 N1 C37 4.0(19)
C36 C35 N1 C34 1.5(15)
C36 C35 N1 C37 179.2(12)
N1 C34 N2 C38 -176.1(11)
Ru1 C34 N2 C38 0.3(19)
N1 C34 N2 C36 1.7(14)
Ru1 C34 N2 C36 178.2(9)
C35 C36 N2 C34 -0.9(15)
C35 C36 N2 C38 177.2(11)
C34 N1 C37 C44 -98.9(16)
C35 N1 C37 C44 83.8(16)
C34 N1 C37 C54 -135.5(17)
C35 N1 C37 C54 47.1(19)
N1 C37 C44 C45 -66(2)
C54 C37 C44 C45 25(2)
C37 C44 C45 C46 -179(2)
N1 C37 C54 C55 66(3)
C44 C37 C54 C55 -35(3)
C37 C54 C55 C56 -131(3)
C34 N2 C38 C39 116.6(12)
C36 N2 C38 C39 -61.1(12)
C34 N2 C38 N3 -65.0(13)
C36 N2 C38 N3 117.2(10)
N2 C38 C39 C40 178.3(8)
N3 C38 C39 C40 0.0
C38 C39 C40 C41 0.0
C39 C40 C41 C42 0.0
C40 C41 C42 N3 0.0
C41 C42 N3 C38 0.0
N2 C38 N3 C42 -178.4(7)
C39 C38 N3 C42 0.0
